data_1551978
loop_
_publ_author_name
'Joseph A. B. Abdalla'
'Alexa Caise'
'Christian P. Sindlinger'
'Remi Tirfoin'
'Amber L. Thompson'
'Alison J. Edwards'
'Simon Aldridge'

_publ_section_title
;
 Structural snapshots of concerted double E-H bond activation at a
 transition metal centre
;
_journal_name_full 'Nature Chemistry'
_journal_page_first 1256
_journal_page_last 1262
_journal_paper_doi 10.1038/nchem.2792
_journal_volume 9
_journal_year 2017
_chemical_absolute_configuration .
_chemical_compound_source .
_chemical_formula_moiety 'C56 H69 Ga N2 P2 Rh, C32 H12 B F24'
_chemical_formula_sum 'C88 H81 B F24 Ga N2 P2 Rh'
_chemical_formula_weight 1867.96
_space_group_IT_number 14
_space_group_name_Hall '-P 2yn'
_space_group_name_H-M_alt 'P 1 21/n 1'
_symmetry_cell_setting monoclinic
_symmetry_space_group_name_Hall '-P 2yn'
_symmetry_space_group_name_H-M 'P 1 21/n 1'
_atom_sites_solution_hydrogens difmap
_atom_sites_solution_primary other
_cell_angle_alpha 90
_cell_angle_beta 99.5199(6)
_cell_angle_gamma 90
_cell_formula_units_Z 4
_cell_length_a 16.1707(1)
_cell_length_b 13.4756(1)
_cell_length_c 40.4746(3)
_cell_measurement_reflns_used 25528
_cell_measurement_temperature 150
_cell_measurement_theta_max 76
_cell_measurement_theta_min 3
_cell_volume 8698.35(11)
_computing_cell_refinement 'CrysAlisPro, (Agilent, 2011)'
_computing_data_collection 'SuperNova, (Oxford Diffraction, 2010)'
_computing_data_reduction 'CrysAlisPro, (Agilent, 2011)'
_computing_molecular_graphics 'CAMERON (Watkin et al., 1996)'
_computing_publication_material 'CRYSTALS (Betteridge et al., 2003)'
_computing_structure_refinement 'CRYSTALS (Betteridge et al., 2003)'
_computing_structure_solution 'Superflip (Palatinus & Chapuis, 2007)'
_diffrn_ambient_temperature 150
_diffrn_measured_fraction_theta_full 0.996
_diffrn_measured_fraction_theta_max 0.987
_diffrn_measurement_device Area
_diffrn_measurement_device_type 'Oxford Diffraction SuperNova'
_diffrn_measurement_method \w
_diffrn_radiation_monochromator graphite
_diffrn_radiation_type 'Cu K\a'
_diffrn_radiation_wavelength 1.54180
_diffrn_reflns_av_R_equivalents 0.023
_diffrn_reflns_limit_h_max 20
_diffrn_reflns_limit_h_min -20
_diffrn_reflns_limit_k_max 16
_diffrn_reflns_limit_k_min 0
_diffrn_reflns_limit_l_max 50
_diffrn_reflns_limit_l_min 0
_diffrn_reflns_number 18043
_diffrn_reflns_theta_full 74.263
_diffrn_reflns_theta_max 76.560
_diffrn_reflns_theta_min 3.149
_diffrn_standards_decay_% .
_diffrn_standards_interval_count .
_diffrn_standards_interval_time .
_diffrn_standards_number 0
_exptl_absorpt_coefficient_mu 3.107
_exptl_absorpt_correction_T_max 0.57
_exptl_absorpt_correction_T_min 0.46
_exptl_absorpt_correction_type multi-scan
_exptl_absorpt_process_details 'CrysAlisPro, (Agilent, 2011)'
_exptl_crystal_colour clear_intense_yellow
_exptl_crystal_density_diffrn 1.426
_exptl_crystal_density_meas ?
_exptl_crystal_density_method 'not measured'
_exptl_crystal_description block
_exptl_crystal_F_000 3800
_exptl_crystal_size_max 0.26
_exptl_crystal_size_mid 0.22
_exptl_crystal_size_min 0.18
_refine_diff_density_max 3.15
_refine_diff_density_min -2.47
_refine_ls_extinction_method None
_refine_ls_goodness_of_fit_ref 0.9609
_refine_ls_hydrogen_treatment mixed
_refine_ls_matrix_type full
_refine_ls_number_parameters 1295
_refine_ls_number_reflns 17973
_refine_ls_number_restraints 1638
_refine_ls_R_factor_all 0.0719
_refine_ls_R_factor_gt 0.0693
_refine_ls_shift/su_max 0.0077784
_refine_ls_shift/su_mean 0.0001664
_refine_ls_structure_factor_coef Fsqd
_refine_ls_weighting_details
;
 Method= Modified Sheldrick
 w=1/[\s^2^(F^2^) + ( 0.07P)^2^ +40.54P]
 ,where P=(max(Fo^2^,0) + 2Fc^2^)/3
;
_refine_ls_weighting_scheme calc
_refine_ls_wR_factor_all 0.1682
_refine_ls_wR_factor_gt 0.1657
_refine_ls_wR_factor_ref 0.1682
_reflns_limit_h_max 20
_reflns_limit_h_min -20
_reflns_limit_k_max 16
_reflns_limit_k_min 0
_reflns_limit_l_max 50
_reflns_limit_l_min 0
_reflns_number_gt 16912
_reflns_number_total 18043
_reflns_threshold_expression I>2.0\s(I)
_oxford_diffrn_Wilson_B_factor 2.48
_oxford_diffrn_Wilson_scale 0.39
_oxford_refine_ls_r_factor_ref 0.0719
_oxford_refine_ls_scale 1.703(8)
_oxford_reflns_number_all 17974
_oxford_reflns_threshold_expression_ref I>-3.0\s(I)
_cod_data_source_file 1000001.cif
_cod_data_source_block PCOD1000001
_cod_depositor_comments
;
The following automatic conversions were performed:

data item '_atom_sites_solution_primary' value 'Other' was changed to
'other' in accordance with the built-in table derived from the CIF
Core dictionary named 'cif_core.dic' version 2.4.5 last updated on
2014-11-21.

data item '_exptl_crystal_density_meas' value 'not measured' was
changed to '?' -- the value is perceived as not measured.

Automatic conversion script
Id: cif_fix_values 6909 2019-04-08 15:41:33Z antanas 
;
_cod_original_sg_symbol_H-M 'P 21/n '
_cod_original_formula_sum 'C88 H81 B1 F24 Ga1 N2 P2 Rh1'
_cod_database_code 1551978

loop_
_symmetry_equiv_pos_as_xyz
x,y,z
-x,-y,-z
x+1/2,-y+1/2,z+1/2
-x+1/2,y+1/2,-z+1/2

loop_
_atom_site_label
_atom_site_type_symbol
_atom_site_fract_x
_atom_site_fract_y
_atom_site_fract_z
_atom_site_U_iso_or_equiv
_atom_site_occupancy
_atom_site_adp_type
_atom_site_refinement_flags_posn
_atom_site_refinement_flags_adp
_atom_site_refinement_flags_occupancy
_atom_site_disorder_assembly
_atom_site_disorder_group
_atom_site_attached_hydrogens
Rh1 Rh 0.293880(18) 1.17404(3) 0.632184(7) 0.0333 1.0000 Uani D . . . . .
Ga1 Ga 0.22245(3) 1.01996(4) 0.604917(13) 0.0311 1.0000 Uani D . . . . .
N1 N 0.1084(2) 0.9835(3) 0.59272(10) 0.0401 1.0000 Uani . . . . . .
N2 N 0.2728(2) 0.9017(3) 0.59180(8) 0.0292 1.0000 Uani . . . . . .
C1 C -0.0073(3) 0.8830(6) 0.5637(2) 0.0817 1.0000 Uani . . . . . .
C2 C 0.0849(3) 0.9034(4) 0.57420(14) 0.0498 1.0000 Uani . . . . . .
C3 C 0.1415(3) 0.8358(4) 0.56433(14) 0.0472 1.0000 Uani . . . . . .
C4 C 0.2288(3) 0.8314(3) 0.57369(12) 0.0358 1.0000 Uani . . . . . .
C5 C 0.2725(3) 0.7426(4) 0.56236(13) 0.0439 1.0000 Uani . . . . . .
C11 C 0.0473(3) 1.0393(4) 0.60788(13) 0.0413 1.0000 Uani . . . . . .
C12 C 0.0296(2) 1.0065(3) 0.63878(11) 0.0392 1.0000 Uani D . . . . .
C13 C -0.0266(3) 1.0621(4) 0.65384(14) 0.0479 1.0000 Uani . . . . . .
C14 C -0.0634(3) 1.1464(4) 0.63876(17) 0.0579 1.0000 Uani . . . . . .
C15 C -0.0448(4) 1.1776(5) 0.60873(19) 0.0641 1.0000 Uani . . . . . .
C16 C 0.0108(3) 1.1253(4) 0.59236(16) 0.0556 1.0000 Uani . . . . . .
C17 C 0.0665(2) 0.9120(3) 0.65568(10) 0.0426 1.0000 Uani D . . . . .
C18 C 0.0310(4) 1.1633(6) 0.5594(2) 0.0791 1.0000 Uani . . . . . .
C21 C 0.3624(2) 0.8907(3) 0.60312(10) 0.0272 1.0000 Uani . . . . . .
C22 C 0.4184(2) 0.9182(3) 0.58155(10) 0.0279 1.0000 Uani . . . . . .
C23 C 0.5039(3) 0.9102(3) 0.59391(12) 0.0366 1.0000 Uani . . . . . .
C24 C 0.5327(3) 0.8767(4) 0.62577(13) 0.0439 1.0000 Uani . . . . . .
C25 C 0.4766(3) 0.8508(4) 0.64648(12) 0.0425 1.0000 Uani . . . . . .
C26 C 0.3905(3) 0.8569(3) 0.63575(11) 0.0360 1.0000 Uani . . . . . .
C27 C 0.3894(3) 0.9569(3) 0.54611(11) 0.0336 1.0000 Uani . . . . . .
C28 C 0.3305(4) 0.8220(5) 0.65853(14) 0.0550 1.0000 Uani . . . . . .
C31 C 0.1276(18) 0.9334(5) 0.6880(5) 0.0467 0.41(8) Uani D . P 1 1 .
C32 C -0.0013(4) 0.8395(12) 0.6623(9) 0.0714 0.41(8) Uani D . P 1 1 .
C33 C 0.0736(6) 1.2657(7) 0.5642(3) 0.1129 1.0000 Uani . . . . . .
C34 C -0.0474(6) 1.1711(9) 0.5325(2) 0.1160 1.0000 Uani . . . . . .
C35 C 0.4105(4) 1.0662(4) 0.54379(13) 0.0487 1.0000 Uani . . . . . .
C36 C 0.4274(4) 0.8979(4) 0.51989(12) 0.0500 1.0000 Uani . . . . . .
C37 C 0.3538(6) 0.8582(6) 0.69455(16) 0.0791 1.0000 Uani . . . . . .
C38 C 0.3256(6) 0.7093(6) 0.65766(18) 0.0885 1.0000 Uani . . . . . .
C41 C 0.108(2) 0.9299(7) 0.6920(4) 0.0700 0.59(8) Uani D . P 1 2 .
C42 C 0.0018(8) 0.8290(11) 0.6537(9) 0.1168 0.59(8) Uani D . P 1 2 .
P1 P 0.32284(6) 1.22622(8) 0.68548(2) 0.0288 1.0000 Uani . . . . . .
P2 P 0.36474(7) 1.30371(8) 0.61577(3) 0.0319 1.0000 Uani . . . . . .
C51 C 0.3179(3) 1.3601(3) 0.69198(11) 0.0392 1.0000 Uani . . . . . .
C52 C 0.3759(3) 1.4221(4) 0.67419(12) 0.0427 1.0000 Uani . . . . . .
C53 C 0.3516(3) 1.4228(3) 0.63596(12) 0.0422 1.0000 Uani . . . . . .
C61 C 0.2460(3) 1.1845(3) 0.71092(10) 0.0304 1.0000 Uani . . . . . .
C62 C 0.2677(3) 1.1260(3) 0.73900(10) 0.0345 1.0000 Uani . . . . . .
C63 C 0.2068(3) 1.0993(4) 0.75814(11) 0.0444 1.0000 Uani . . . . . .
C64 C 0.1258(3) 1.1319(4) 0.74944(13) 0.0493 1.0000 Uani . . . . . .
C65 C 0.1031(3) 1.1890(4) 0.72112(14) 0.0486 1.0000 Uani . . . . . .
C66 C 0.1630(3) 1.2150(4) 0.70160(12) 0.0411 1.0000 Uani . . . . . .
C71 C 0.4246(3) 1.1901(3) 0.70904(10) 0.0311 1.0000 Uani . . . . . .
C72 C 0.4636(3) 1.1077(4) 0.69880(13) 0.0481 1.0000 Uani . . . . . .
C73 C 0.5400(4) 1.0755(6) 0.71591(16) 0.0692 1.0000 Uani . . . . . .
C74 C 0.5798(3) 1.1282(6) 0.74305(16) 0.0645 1.0000 Uani . . . . . .
C75 C 0.5418(4) 1.2106(5) 0.75358(17) 0.0670 1.0000 Uani . . . . . .
C76 C 0.4641(4) 1.2415(4) 0.73674(14) 0.0547 1.0000 Uani . . . . . .
C81 C 0.3424(3) 1.3368(3) 0.57137(11) 0.0339 1.0000 Uani . . . . . .
C82 C 0.2678(3) 1.3848(5) 0.55877(13) 0.0494 1.0000 Uani . . . . . .
C83 C 0.2478(3) 1.4069(5) 0.52472(14) 0.0587 1.0000 Uani . . . . . .
C84 C 0.3020(3) 1.3810(4) 0.50332(12) 0.0493 1.0000 Uani . . . . . .
C85 C 0.3761(3) 1.3328(4) 0.51569(12) 0.0441 1.0000 Uani . . . . . .
C86 C 0.3970(3) 1.3119(3) 0.54961(11) 0.0354 1.0000 Uani . . . . . .
C91 C 0.4772(3) 1.2816(3) 0.62402(10) 0.0313 1.0000 Uani . . . . . .
C92 C 0.5360(3) 1.3578(4) 0.62971(11) 0.0372 1.0000 Uani . . . . . .
C93 C 0.6211(3) 1.3362(4) 0.63670(12) 0.0415 1.0000 Uani . . . . . .
C94 C 0.6483(3) 1.2392(4) 0.63734(13) 0.0486 1.0000 Uani . . . . . .
C95 C 0.5907(3) 1.1632(4) 0.63124(16) 0.0512 1.0000 Uani . . . . . .
C96 C 0.5061(3) 1.1842(4) 0.62469(13) 0.0420 1.0000 Uani . . . . . .
B1 B 0.7875(2) 0.6128(3) 0.62651(10) 0.0244 1.0000 Uani . . . . . .
C111 C 0.7765(2) 0.7336(3) 0.62577(9) 0.0248 1.0000 Uani . . . . . .
C112 C 0.7803(2) 0.7930(3) 0.65417(10) 0.0263 1.0000 Uani . . . . . .
C113 C 0.7742(2) 0.8960(3) 0.65242(10) 0.0291 1.0000 Uani . . . . . .
C114 C 0.7650(2) 0.9450(3) 0.62202(11) 0.0321 1.0000 Uani . . . . . .
C115 C 0.7616(2) 0.8868(3) 0.59307(8) 0.0351 1.0000 Uani D . . . . .
C116 C 0.7665(2) 0.7851(3) 0.59517(10) 0.0297 1.0000 Uani . . . . . .
C117 C 0.7763(3) 0.9532(3) 0.68410(12) 0.0377 1.0000 Uani . . . . . .
C118 C 0.74822(16) 0.9363(2) 0.55950(6) 0.0519 1.0000 Uani D . . . . .
C121 C 0.7186(2) 0.5606(3) 0.59734(9) 0.0244 1.0000 Uani . . . . . .
C122 C 0.6380(2) 0.5995(3) 0.58818(9) 0.0259 1.0000 Uani . . . . . .
C123 C 0.57585(19) 0.5503(2) 0.56618(8) 0.0277 1.0000 Uani D . . . . .
C124 C 0.5918(2) 0.4596(3) 0.55259(10) 0.0303 1.0000 Uani . . . . . .
C125 C 0.6712(2) 0.4189(2) 0.56178(8) 0.0328 1.0000 Uani D . . . . .
C126 C 0.7328(2) 0.4683(3) 0.58337(9) 0.0280 1.0000 Uani . . . . . .
C127 C 0.49060(12) 0.59534(17) 0.55883(6) 0.0371 1.0000 Uani D . . . . .
C128 C 0.68958(15) 0.32144(16) 0.54717(6) 0.0490 1.0000 Uani D . . . . .
C131 C 0.8833(2) 0.5914(3) 0.62007(10) 0.0270 1.0000 Uani . . . . . .
C132 C 0.9031(2) 0.5857(3) 0.58780(10) 0.0290 1.0000 Uani . . . . . .
C133 C 0.9848(2) 0.5700(3) 0.58203(8) 0.0353 1.0000 Uani D . . . . .
C134 C 1.0501(3) 0.5587(4) 0.60829(12) 0.0397 1.0000 Uani . . . . . .
C135 C 1.0325(2) 0.5644(3) 0.64064(9) 0.0458 1.0000 Uani D . . . . .
C136 C 0.9513(2) 0.5824(3) 0.64631(10) 0.0326 1.0000 Uani . . . . . .
C137 C 0.99895(14) 0.56123(19) 0.54659(5) 0.0448 1.0000 Uani D . . . . .
C138 C 1.10095(15) 0.5503(3) 0.67008(6) 0.0669 1.0000 Uani D . . . . .
C141 C 0.7663(2) 0.5621(3) 0.66108(9) 0.0264 1.0000 Uani . . . . . .
C142 C 0.8067(3) 0.4778(3) 0.67595(10) 0.0304 1.0000 Uani . . . . . .
C143 C 0.7794(2) 0.4287(3) 0.70269(9) 0.0388 1.0000 Uani D . . . . .
C144 C 0.7097(3) 0.4614(4) 0.71516(11) 0.0402 1.0000 Uani . . . . . .
C145 C 0.6682(2) 0.5434(3) 0.70072(10) 0.0409 1.0000 Uani D . . . . .
C146 C 0.6959(2) 0.5930(3) 0.67436(10) 0.0294 1.0000 Uani . . . . . .
C147 C 0.82499(17) 0.33935(18) 0.71806(6) 0.0531 1.0000 Uani D . . . . .
C148 C 0.59022(16) 0.5766(2) 0.71286(7) 0.0612 1.0000 Uani D . . . . .
F11 F 0.84352(19) 0.9316(2) 0.70700(7) 0.0530 1.0000 Uani . . . . . .
F12 F 0.7099(2) 0.9330(3) 0.69888(9) 0.0626 1.0000 Uani . . . . . .
F13 F 0.7777(2) 1.0511(2) 0.68001(8) 0.0607 1.0000 Uani . . . . . .
F14 F 0.7652(5) 1.0322(4) 0.56125(10) 0.0854 0.614(10) Uani D . P 2 1 .
F15 F 0.6704(3) 0.9287(6) 0.54381(12) 0.0687 0.614(10) Uani D . P 2 1 .
F16 F 0.7955(4) 0.8984(5) 0.53889(11) 0.0584 0.614(10) Uani D . P 2 1 .
F21 F 0.4494(3) 0.5900(7) 0.58466(14) 0.0555 0.616(19) Uani D . P 3 1 .
F22 F 0.49229(19) 0.6909(4) 0.5510(3) 0.0450 0.616(19) Uani D . P 3 1 .
F23 F 0.4413(3) 0.5516(6) 0.5332(2) 0.0575 0.616(19) Uani D . P 3 1 .
F24 F 0.6987(10) 0.3281(3) 0.51515(17) 0.0584 0.42(3) Uani D . P 4 1 .
F25 F 0.7599(6) 0.2800(6) 0.5630(3) 0.0474 0.42(3) Uani D . P 4 1 .
F26 F 0.6288(5) 0.2543(5) 0.5482(4) 0.0534 0.42(3) Uani D . P 4 1 .
F31 F 0.9596(8) 0.6324(7) 0.52666(12) 0.0504 0.56(3) Uani D . P 5 1 .
F32 F 0.9720(8) 0.4759(5) 0.53259(14) 0.0475 0.56(3) Uani D . P 5 1 .
F33 F 1.0800(3) 0.5676(11) 0.54364(9) 0.0633 0.56(3) Uani D . P 5 1 .
F34 F 1.1117(3) 0.6281(4) 0.68971(12) 0.1052 0.819(6) Uani D . P 6 1 .
F35 F 1.17456(19) 0.5326(4) 0.66127(8) 0.0593 0.819(6) Uani D . P 6 1 .
F36 F 1.0866(3) 0.4746(5) 0.68948(13) 0.1090 0.819(6) Uani D . P 6 1 .
F41 F 0.8840(5) 0.3615(3) 0.7437(2) 0.0647 0.578(17) Uani D . P 7 1 .
F42 F 0.7745(3) 0.2744(5) 0.7298(3) 0.0699 0.578(17) Uani D . P 7 1 .
F43 F 0.8629(6) 0.2893(5) 0.69668(13) 0.0671 0.578(17) Uani D . P 7 1 .
F44 F 0.6040(3) 0.6458(4) 0.73531(15) 0.1047 0.689(6) Uani D . P 8 1 .
F45 F 0.5335(3) 0.6120(4) 0.68879(12) 0.0844 0.689(6) Uani D . P 8 1 .
F46 F 0.5525(2) 0.5032(3) 0.72683(11) 0.0595 0.689(6) Uani D . P 8 1 .
F114 F 0.8035(5) 1.0085(6) 0.55733(12) 0.0528 0.386(10) Uani D . P 2 2 .
F115 F 0.6739(4) 0.9775(7) 0.55197(14) 0.0717 0.386(10) Uani D . P 2 2 .
F116 F 0.7546(7) 0.8743(4) 0.53475(12) 0.0725 0.386(10) Uani D . P 2 2 .
F121 F 0.4374(4) 0.5556(8) 0.5769(3) 0.0445 0.384(19) Uani D . P 3 2 .
F122 F 0.4909(2) 0.6923(4) 0.5650(3) 0.0482 0.384(19) Uani D . P 3 2 .
F123 F 0.4549(4) 0.5848(9) 0.52686(15) 0.0462 0.384(19) Uani D . P 3 2 .
F124 F 0.7285(9) 0.3307(3) 0.5207(2) 0.0714 0.58(3) Uani D . P 4 2 .
F125 F 0.7391(7) 0.2635(5) 0.56900(15) 0.0485 0.58(3) Uani D . P 4 2 .
F126 F 0.6206(3) 0.2683(5) 0.5367(3) 0.0710 0.58(3) Uani D . P 4 2 .
F131 F 0.9889(11) 0.6467(4) 0.53010(16) 0.0549 0.44(3) Uani D . P 5 2 .
F132 F 0.9467(7) 0.4974(10) 0.52875(14) 0.0431 0.44(3) Uani D . P 5 2 .
F133 F 1.0764(5) 0.5299(12) 0.54419(9) 0.0593 0.44(3) Uani D . P 5 2 .
F134 F 1.1537(7) 0.6267(7) 0.6748(3) 0.0821 0.181(6) Uani D . P 6 2 .
F135 F 1.1476(7) 0.4713(9) 0.6672(2) 0.0793 0.181(6) Uani D . P 6 2 .
F136 F 1.0722(3) 0.5392(15) 0.69855(15) 0.0613 0.181(6) Uani D . P 6 2 .
F141 F 0.9036(4) 0.3583(4) 0.7311(3) 0.0756 0.422(17) Uani D . P 7 2 .
F142 F 0.7903(6) 0.3007(7) 0.7426(3) 0.0664 0.422(17) Uani D . P 7 2 .
F143 F 0.8278(8) 0.2666(5) 0.69623(14) 0.0590 0.422(17) Uani D . P 7 2 .
F144 F 0.5929(3) 0.5613(7) 0.74522(16) 0.0816 0.311(6) Uani D . P 8 2 .
F145 F 0.5749(4) 0.6751(5) 0.7079(2) 0.0545 0.311(6) Uani D . P 8 2 .
F146 F 0.5231(3) 0.5310(6) 0.6979(2) 0.0876 0.311(6) Uani D . P 8 2 .
H11 H -0.0163 0.8220 0.5514 0.1207 1.0000 Uiso R . . . . .
H12 H -0.0345 0.8791 0.5830 0.1208 1.0000 Uiso R . . . . .
H13 H -0.0324 0.9355 0.5499 0.1211 1.0000 Uiso R . . . . .
H31 H 0.1175 0.7862 0.5498 0.0569 1.0000 Uiso R . . . . .
H51 H 0.3217 0.7267 0.5781 0.0660 1.0000 Uiso R . . . . .
H52 H 0.2358 0.6869 0.5601 0.0662 1.0000 Uiso R . . . . .
H53 H 0.2885 0.7569 0.5414 0.0663 1.0000 Uiso R . . . . .
H131 H -0.0395 1.0415 0.6746 0.0578 1.0000 Uiso R . . . . .
H141 H -0.1007 1.1828 0.6492 0.0689 1.0000 Uiso R . . . . .
H151 H -0.0695 1.2352 0.5988 0.0769 1.0000 Uiso R . . . . .
H171 H 0.0982 0.8790 0.6402 0.0510 0.41(8) Uiso R . P 1 1 .
H172 H 0.1111 0.8902 0.6437 0.0510 0.59(8) Uiso R . P 1 2 .
H181 H 0.0689 1.1159 0.5513 0.0948 1.0000 Uiso R . . . . .
H231 H 0.5428 0.9281 0.5802 0.0440 1.0000 Uiso R . . . . .
H241 H 0.5903 0.8720 0.6336 0.0522 1.0000 Uiso R . . . . .
H251 H 0.4965 0.8282 0.6680 0.0509 1.0000 Uiso R . . . . .
H271 H 0.3281 0.9501 0.5411 0.0408 1.0000 Uiso R . . . . .
H281 H 0.2745 0.8471 0.6496 0.0661 1.0000 Uiso R . . . . .
H311 H 0.1487 0.8723 0.6982 0.0729 0.41(8) Uiso R . P 1 1 .
H312 H 0.0994 0.9691 0.7034 0.0729 0.41(8) Uiso R . P 1 1 .
H313 H 0.1740 0.9723 0.6830 0.0730 0.41(8) Uiso R . P 1 1 .
H321 H 0.0247 0.7787 0.6713 0.1169 0.41(8) Uiso R . P 1 1 .
H322 H -0.0324 0.8687 0.6783 0.1169 0.41(8) Uiso R . P 1 1 .
H323 H -0.0387 0.8261 0.6417 0.1169 0.41(8) Uiso R . P 1 1 .
H331 H 0.0940 1.2837 0.5440 0.1719 1.0000 Uiso R . . . . .
H332 H 0.0333 1.3139 0.5689 0.1720 1.0000 Uiso R . . . . .
H333 H 0.1192 1.2631 0.5826 0.1720 1.0000 Uiso R . . . . .
H341 H -0.0329 1.2031 0.5131 0.1738 1.0000 Uiso R . . . . .
H342 H -0.0894 1.2090 0.5406 0.1739 1.0000 Uiso R . . . . .
H343 H -0.0691 1.1056 0.5264 0.1738 1.0000 Uiso R . . . . .
H351 H 0.3871 1.0923 0.5220 0.0729 1.0000 Uiso R . . . . .
H352 H 0.3875 1.1021 0.5608 0.0727 1.0000 Uiso R . . . . .
H353 H 0.4708 1.0747 0.5476 0.0726 1.0000 Uiso R . . . . .
H361 H 0.4054 0.9232 0.4980 0.0738 1.0000 Uiso R . . . . .
H362 H 0.4879 0.9064 0.5239 0.0739 1.0000 Uiso R . . . . .
H363 H 0.4133 0.8287 0.5210 0.0735 1.0000 Uiso R . . . . .
H371 H 0.3127 0.8354 0.7074 0.1198 1.0000 Uiso R . . . . .
H372 H 0.3558 0.9297 0.6955 0.1198 1.0000 Uiso R . . . . .
H373 H 0.4077 0.8323 0.7044 0.1199 1.0000 Uiso R . . . . .
H381 H 0.2821 0.6889 0.6691 0.1320 1.0000 Uiso R . . . . .
H382 H 0.3784 0.6832 0.6683 0.1320 1.0000 Uiso R . . . . .
H383 H 0.3138 0.6877 0.6351 0.1321 1.0000 Uiso R . . . . .
H411 H 0.1383 0.8722 0.7007 0.0909 0.59(8) Uiso R . P 1 2 .
H412 H 0.0648 0.9432 0.7051 0.0908 0.59(8) Uiso R . P 1 2 .
H413 H 0.1453 0.9856 0.6937 0.0909 0.59(8) Uiso R . P 1 2 .
H421 H 0.0257 0.7736 0.6670 0.1580 0.59(8) Uiso R . P 1 2 .
H422 H -0.0474 0.8524 0.6618 0.1579 0.59(8) Uiso R . P 1 2 .
H423 H -0.0131 0.8090 0.6307 0.1579 0.59(8) Uiso R . P 1 2 .
H511 H 0.3312 1.3736 0.7158 0.0469 1.0000 Uiso R . . . . .
H512 H 0.2608 1.3808 0.6838 0.0471 1.0000 Uiso R . . . . .
H521 H 0.3749 1.4894 0.6822 0.0507 1.0000 Uiso R . . . . .
H522 H 0.4325 1.3976 0.6802 0.0508 1.0000 Uiso R . . . . .
H531 H 0.3853 1.4717 0.6268 0.0502 1.0000 Uiso R . . . . .
H532 H 0.2932 1.4408 0.6303 0.0503 1.0000 Uiso R . . . . .
H621 H 0.3230 1.1051 0.7450 0.0408 1.0000 Uiso R . . . . .
H631 H 0.2216 1.0587 0.7769 0.0531 1.0000 Uiso R . . . . .
H641 H 0.0861 1.1151 0.7628 0.0600 1.0000 Uiso R . . . . .
H651 H 0.0481 1.2105 0.7150 0.0581 1.0000 Uiso R . . . . .
H661 H 0.1479 1.2533 0.6823 0.0492 1.0000 Uiso R . . . . .
H721 H 0.4380 1.0728 0.6800 0.0580 1.0000 Uiso R . . . . .
H731 H 0.5642 1.0185 0.7090 0.0828 1.0000 Uiso R . . . . .
H741 H 0.6323 1.1079 0.7540 0.0770 1.0000 Uiso R . . . . .
H751 H 0.5683 1.2459 0.7722 0.0812 1.0000 Uiso R . . . . .
H761 H 0.4382 1.2967 0.7439 0.0661 1.0000 Uiso R . . . . .
H821 H 0.2307 1.4020 0.5733 0.0586 1.0000 Uiso R . . . . .
H831 H 0.1979 1.4397 0.5164 0.0707 1.0000 Uiso R . . . . .
H841 H 0.2891 1.3961 0.4805 0.0589 1.0000 Uiso R . . . . .
H851 H 0.4128 1.3142 0.5012 0.0531 1.0000 Uiso R . . . . .
H861 H 0.4477 1.2807 0.5577 0.0425 1.0000 Uiso R . . . . .
H921 H 0.5183 1.4240 0.6287 0.0439 1.0000 Uiso R . . . . .
H931 H 0.6602 1.3873 0.6408 0.0500 1.0000 Uiso R . . . . .
H941 H 0.7051 1.2249 0.6420 0.0580 1.0000 Uiso R . . . . .
H951 H 0.6087 1.0979 0.6317 0.0621 1.0000 Uiso R . . . . .
H961 H 0.4680 1.1318 0.6208 0.0501 1.0000 Uiso R . . . . .
H1121 H 0.7871 0.7624 0.6750 0.0309 1.0000 Uiso R . . . . .
H1141 H 0.7619 1.0139 0.6208 0.0390 1.0000 Uiso R . . . . .
H1161 H 0.7630 0.7483 0.5753 0.0349 1.0000 Uiso R . . . . .
H1221 H 0.6256 0.6599 0.5971 0.0309 1.0000 Uiso R . . . . .
H1241 H 0.5509 0.4261 0.5378 0.0373 1.0000 Uiso R . . . . .
H1261 H 0.7860 0.4389 0.5890 0.0335 1.0000 Uiso R . . . . .
H1321 H 0.8603 0.5930 0.5693 0.0349 1.0000 Uiso R . . . . .
H1341 H 1.1041 0.5473 0.6045 0.0482 1.0000 Uiso R . . . . .
H1361 H 0.9424 0.5884 0.6685 0.0389 1.0000 Uiso R . . . . .
H1421 H 0.8529 0.4539 0.6679 0.0370 1.0000 Uiso R . . . . .
H1441 H 0.6916 0.4281 0.7326 0.0472 1.0000 Uiso R . . . . .
H1461 H 0.6663 0.6486 0.6651 0.0349 1.0000 Uiso R . . . . .
H1 H 0.2439(6) 1.0517(8) 0.6466(3) 0.0352(10) 1.0000 Uiso D . . . . .
H2 H 0.2571(6) 1.1239(8) 0.5863(3) 0.0353(10) 1.0000 Uiso D . . . . .

loop_
_atom_site_aniso_label
_atom_site_aniso_U_11
_atom_site_aniso_U_22
_atom_site_aniso_U_33
_atom_site_aniso_U_23
_atom_site_aniso_U_13
_atom_site_aniso_U_12
Rh1 0.02422(15) 0.0508(2) 0.02657(16) 0.01041(13) 0.00940(11) 0.00750(13)
Ga1 0.0281(2) 0.0342(3) 0.0334(3) 0.0014(2) 0.01223(19) 0.0081(2)
N1 0.0275(17) 0.044(2) 0.051(2) -0.0064(18) 0.0146(16) 0.0072(16)
N2 0.0222(15) 0.0327(17) 0.0340(17) -0.0010(14) 0.0086(13) 0.0031(13)
C1 0.025(2) 0.094(5) 0.124(6) -0.048(5) 0.008(3) 0.003(3)
C2 0.027(2) 0.063(3) 0.060(3) -0.013(3) 0.009(2) 0.005(2)
C3 0.030(2) 0.053(3) 0.059(3) -0.021(2) 0.007(2) 0.001(2)
C4 0.029(2) 0.040(2) 0.041(2) -0.0057(18) 0.0119(17) 0.0012(17)
C5 0.033(2) 0.042(3) 0.058(3) -0.016(2) 0.009(2) 0.0018(19)
C11 0.0238(19) 0.042(2) 0.060(3) -0.006(2) 0.0149(19) 0.0067(18)
C12 0.0252(19) 0.036(2) 0.058(3) -0.010(2) 0.0110(19) -0.0005(17)
C13 0.033(2) 0.052(3) 0.062(3) -0.014(2) 0.018(2) 0.002(2)
C14 0.042(3) 0.051(3) 0.086(4) -0.015(3) 0.025(3) 0.014(2)
C15 0.045(3) 0.050(3) 0.101(5) 0.007(3) 0.023(3) 0.017(2)
C16 0.037(3) 0.055(3) 0.078(4) 0.011(3) 0.020(3) 0.010(2)
C17 0.030(2) 0.042(2) 0.059(3) -0.006(2) 0.014(2) -0.0006(19)
C18 0.054(4) 0.093(5) 0.097(5) 0.040(4) 0.033(4) 0.027(4)
C21 0.0218(17) 0.0286(19) 0.0319(19) -0.0019(15) 0.0069(14) 0.0038(14)
C22 0.0262(18) 0.0252(18) 0.0325(19) -0.0010(15) 0.0054(15) 0.0010(14)
C23 0.0242(19) 0.040(2) 0.046(2) 0.0008(19) 0.0074(17) -0.0042(17)
C24 0.027(2) 0.049(3) 0.052(3) -0.004(2) -0.0050(19) 0.0035(19)
C25 0.040(2) 0.047(3) 0.037(2) 0.006(2) -0.0026(19) 0.013(2)
C26 0.037(2) 0.038(2) 0.034(2) 0.0065(18) 0.0071(17) 0.0102(18)
C27 0.034(2) 0.036(2) 0.033(2) 0.0037(17) 0.0097(17) 0.0033(17)
C28 0.052(3) 0.072(4) 0.045(3) 0.026(3) 0.020(2) 0.018(3)
C31 0.052(10) 0.043(9) 0.047(9) 0.006(7) 0.013(8) 0.004(7)
C32 0.025(10) 0.025(9) 0.16(2) 0.018(10) 0.002(10) -0.004(6)
C33 0.089(6) 0.099(7) 0.153(9) 0.073(7) 0.028(6) 0.013(5)
C34 0.086(6) 0.179(11) 0.088(6) 0.045(7) 0.027(5) 0.026(6)
C35 0.069(3) 0.036(2) 0.046(3) 0.005(2) 0.025(2) 0.005(2)
C36 0.070(3) 0.046(3) 0.035(2) -0.002(2) 0.012(2) 0.011(2)
C37 0.127(6) 0.068(4) 0.054(3) 0.009(3) 0.048(4) 0.012(4)
C38 0.119(7) 0.094(6) 0.059(4) 0.003(4) 0.031(4) -0.049(5)
C41 0.102(15) 0.064(9) 0.046(7) 0.014(6) 0.019(8) -0.022(9)
C42 0.077(16) 0.074(15) 0.19(2) 0.009(15) 0.001(14) -0.023(11)
P1 0.0273(5) 0.0365(5) 0.0242(4) 0.0039(4) 0.0082(4) 0.0088(4)
P2 0.0291(5) 0.0360(5) 0.0337(5) 0.0127(4) 0.0144(4) 0.0063(4)
C51 0.048(3) 0.038(2) 0.036(2) 0.0056(18) 0.0204(19) 0.015(2)
C52 0.052(3) 0.036(2) 0.045(3) 0.004(2) 0.021(2) 0.008(2)
C53 0.050(3) 0.036(2) 0.046(3) 0.014(2) 0.021(2) 0.010(2)
C61 0.0278(19) 0.039(2) 0.0255(18) -0.0022(16) 0.0073(15) 0.0008(16)
C62 0.031(2) 0.043(2) 0.0287(19) -0.0014(17) 0.0042(16) -0.0065(18)
C63 0.045(3) 0.058(3) 0.030(2) 0.004(2) 0.0067(19) -0.019(2)
C64 0.042(3) 0.066(3) 0.043(3) -0.011(2) 0.019(2) -0.021(2)
C65 0.029(2) 0.062(3) 0.056(3) -0.010(3) 0.013(2) -0.001(2)
C66 0.033(2) 0.050(3) 0.042(2) 0.002(2) 0.0104(18) 0.009(2)
C71 0.0270(19) 0.037(2) 0.0301(19) 0.0038(16) 0.0076(15) 0.0010(16)
C72 0.045(3) 0.056(3) 0.041(2) -0.002(2) 0.001(2) 0.020(2)
C73 0.056(3) 0.092(5) 0.057(3) 0.000(3) 0.002(3) 0.043(3)
C74 0.033(3) 0.091(5) 0.065(4) 0.014(3) -0.005(2) 0.012(3)
C75 0.056(3) 0.066(4) 0.067(4) 0.000(3) -0.025(3) -0.008(3)
C76 0.058(3) 0.047(3) 0.052(3) -0.012(2) -0.010(2) 0.005(2)
C81 0.033(2) 0.035(2) 0.035(2) 0.0111(17) 0.0100(17) -0.0011(17)
C82 0.032(2) 0.071(4) 0.046(3) 0.013(2) 0.010(2) 0.011(2)
C83 0.040(3) 0.084(4) 0.050(3) 0.018(3) 0.000(2) 0.011(3)
C84 0.047(3) 0.064(3) 0.035(2) 0.013(2) 0.000(2) -0.008(2)
C85 0.048(3) 0.051(3) 0.036(2) 0.007(2) 0.014(2) -0.005(2)
C86 0.035(2) 0.035(2) 0.037(2) 0.0072(18) 0.0115(18) 0.0004(17)
C91 0.032(2) 0.037(2) 0.0275(19) 0.0071(16) 0.0114(15) 0.0003(17)
C92 0.042(2) 0.040(2) 0.031(2) 0.0057(18) 0.0100(18) -0.0029(19)
C93 0.036(2) 0.051(3) 0.038(2) 0.001(2) 0.0048(18) -0.012(2)
C94 0.026(2) 0.064(3) 0.055(3) 0.009(3) 0.0027(19) -0.001(2)
C95 0.029(2) 0.046(3) 0.079(4) 0.008(3) 0.008(2) 0.005(2)
C96 0.029(2) 0.040(2) 0.058(3) 0.010(2) 0.010(2) 0.0011(18)
B1 0.0192(18) 0.031(2) 0.0220(18) -0.0019(16) 0.0002(14) 0.0038(15)
C111 0.0160(15) 0.0309(19) 0.0266(17) -0.0022(15) 0.0005(13) 0.0014(14)
C112 0.0188(16) 0.033(2) 0.0260(18) -0.0004(15) 0.0016(13) 0.0014(14)
C113 0.0203(17) 0.033(2) 0.034(2) -0.0050(16) 0.0029(14) 0.0006(15)
C114 0.0265(19) 0.030(2) 0.039(2) 0.0010(17) 0.0016(16) 0.0022(15)
C115 0.0309(18) 0.041(2) 0.0320(18) 0.0071(16) 0.0022(15) -0.0009(16)
C116 0.0258(18) 0.036(2) 0.0266(18) -0.0011(16) 0.0023(14) -0.0019(16)
C117 0.036(2) 0.036(2) 0.042(2) -0.0082(19) 0.0092(18) 0.0022(18)
C118 0.0526(18) 0.061(2) 0.0415(17) 0.0176(16) 0.0053(16) 0.0026(17)
C121 0.0226(17) 0.0292(18) 0.0215(16) 0.0007(14) 0.0039(13) -0.0001(14)
C122 0.0232(17) 0.0292(19) 0.0254(17) 0.0007(15) 0.0039(14) 0.0021(14)
C123 0.0219(16) 0.0343(18) 0.0258(16) 0.0060(14) 0.0011(13) -0.0005(14)
C124 0.0271(18) 0.037(2) 0.0255(18) -0.0016(16) -0.0003(15) -0.0060(16)
C125 0.0347(19) 0.0350(19) 0.0291(18) -0.0057(15) 0.0062(15) -0.0005(16)
C126 0.0255(18) 0.033(2) 0.0259(18) -0.0006(15) 0.0047(14) 0.0029(15)
C127 0.0257(14) 0.0420(16) 0.0413(16) 0.0083(15) -0.0013(13) 0.0008(14)
C128 0.0504(19) 0.0449(18) 0.0503(18) -0.0168(16) 0.0042(16) 0.0034(15)
C131 0.0212(17) 0.0320(19) 0.0274(18) -0.0028(15) 0.0030(14) 0.0023(15)
C132 0.0237(18) 0.034(2) 0.0285(19) -0.0010(16) 0.0024(14) 0.0029(15)
C133 0.0287(18) 0.043(2) 0.0363(19) -0.0039(17) 0.0118(15) 0.0018(16)
C134 0.0226(19) 0.051(3) 0.047(2) -0.007(2) 0.0097(17) 0.0069(18)
C135 0.0230(18) 0.072(3) 0.040(2) -0.003(2) -0.0018(16) 0.0122(19)
C136 0.0255(19) 0.043(2) 0.0284(19) -0.0054(17) 0.0011(15) 0.0053(17)
C137 0.0406(17) 0.0568(19) 0.0408(17) -0.0046(15) 0.0183(14) 0.0011(15)
C138 0.0351(18) 0.104(3) 0.055(2) -0.003(2) -0.0096(17) 0.022(2)
C141 0.0247(17) 0.0299(19) 0.0237(17) -0.0035(15) 0.0008(14) 0.0016(15)
C142 0.0306(19) 0.034(2) 0.0265(18) -0.0034(16) 0.0040(15) 0.0075(16)
C143 0.049(2) 0.037(2) 0.0300(19) 0.0033(16) 0.0040(17) 0.0080(18)
C144 0.049(3) 0.047(3) 0.027(2) 0.0040(18) 0.0124(18) 0.001(2)
C145 0.035(2) 0.052(2) 0.039(2) -0.0011(19) 0.0162(17) 0.0017(18)
C146 0.0271(18) 0.032(2) 0.0283(18) -0.0001(16) 0.0031(15) 0.0039(15)
C147 0.068(2) 0.0451(18) 0.0450(18) 0.0083(15) 0.0059(16) 0.0154(17)
C148 0.0475(19) 0.078(2) 0.066(2) -0.0029(19) 0.0317(17) 0.0071(18)
F11 0.0554(17) 0.0640(19) 0.0360(14) -0.0179(13) -0.0034(12) 0.0111(15)
F12 0.0533(18) 0.079(2) 0.0634(19) -0.0278(17) 0.0327(15) -0.0087(16)
F13 0.092(2) 0.0332(15) 0.0567(18) -0.0122(13) 0.0130(17) 0.0048(15)
F14 0.137(5) 0.057(3) 0.062(3) 0.015(3) 0.014(3) -0.009(4)
F15 0.048(3) 0.103(4) 0.051(3) 0.032(3) -0.004(2) 0.006(3)
F16 0.044(3) 0.093(4) 0.042(2) 0.025(2) 0.017(2) 0.010(3)
F21 0.032(2) 0.077(4) 0.061(3) 0.017(3) 0.016(2) 0.013(2)
F22 0.036(2) 0.040(2) 0.055(4) 0.016(2) -0.0033(19) 0.0057(19)
F23 0.039(3) 0.051(3) 0.071(3) -0.003(3) -0.025(2) -0.001(2)
F24 0.063(5) 0.065(4) 0.047(3) -0.019(3) 0.008(3) 0.013(3)
F25 0.040(3) 0.036(3) 0.065(4) -0.016(3) 0.007(3) 0.004(3)
F26 0.056(4) 0.043(4) 0.058(4) -0.013(3) 0.001(3) -0.007(3)
F31 0.056(4) 0.061(3) 0.039(3) 0.007(2) 0.019(2) -0.003(3)
F32 0.058(4) 0.046(3) 0.041(3) -0.007(2) 0.018(2) 0.012(3)
F33 0.044(3) 0.094(5) 0.059(3) -0.013(3) 0.028(3) -0.011(3)
F34 0.071(3) 0.147(4) 0.078(3) -0.057(3) -0.045(2) 0.065(3)
F35 0.0252(16) 0.087(3) 0.061(2) -0.005(2) -0.0063(14) 0.0197(17)
F36 0.065(3) 0.157(5) 0.094(3) 0.058(3) -0.019(3) 0.005(3)
F41 0.076(4) 0.059(3) 0.050(3) 0.002(2) -0.017(3) 0.029(3)
F42 0.078(4) 0.049(3) 0.080(4) 0.020(3) 0.005(3) -0.005(3)
F43 0.093(4) 0.053(3) 0.059(3) 0.009(3) 0.023(3) 0.031(3)
F44 0.070(3) 0.114(4) 0.142(4) -0.085(3) 0.054(3) -0.022(3)
F45 0.056(3) 0.114(4) 0.092(3) 0.047(3) 0.040(2) 0.040(3)
F46 0.043(2) 0.080(3) 0.062(3) 0.005(2) 0.026(2) -0.008(2)
F114 0.040(4) 0.070(4) 0.052(4) 0.031(3) 0.019(3) -0.001(3)
F115 0.055(4) 0.096(5) 0.063(4) 0.039(4) 0.007(4) 0.019(4)
F116 0.098(5) 0.075(5) 0.040(4) 0.005(3) -0.002(4) -0.005(4)
F121 0.031(3) 0.047(4) 0.058(4) 0.014(3) 0.014(3) 0.003(3)
F122 0.037(3) 0.040(3) 0.059(5) 0.003(3) -0.018(3) 0.005(3)
F123 0.032(3) 0.065(5) 0.037(3) 0.013(3) -0.006(3) 0.003(3)
F124 0.085(4) 0.078(4) 0.055(3) -0.023(3) 0.022(3) 0.018(3)
F125 0.052(3) 0.035(3) 0.060(3) -0.005(2) 0.014(3) 0.007(2)
F126 0.065(3) 0.050(3) 0.086(4) -0.036(3) -0.024(3) 0.002(3)
F131 0.066(5) 0.055(4) 0.048(4) 0.004(3) 0.023(3) -0.012(3)
F132 0.037(4) 0.059(4) 0.036(3) -0.011(3) 0.011(2) 0.009(3)
F133 0.045(3) 0.084(5) 0.055(4) -0.010(3) 0.025(3) 0.013(3)
F134 0.046(5) 0.124(6) 0.069(6) -0.008(6) -0.011(5) 0.003(5)
F135 0.048(5) 0.114(6) 0.068(6) -0.003(6) -0.013(5) 0.034(5)
F136 0.032(5) 0.104(6) 0.040(4) -0.013(5) -0.016(4) 0.030(5)
F141 0.076(4) 0.061(4) 0.079(5) 0.011(4) -0.018(4) 0.017(4)
F142 0.098(5) 0.060(4) 0.044(4) 0.020(3) 0.022(3) 0.026(4)
F143 0.074(5) 0.039(3) 0.061(4) -0.002(3) 0.000(4) 0.017(4)
F144 0.079(5) 0.112(6) 0.065(4) 0.013(5) 0.044(4) 0.037(5)
F145 0.044(4) 0.074(4) 0.053(4) 0.000(4) 0.031(3) 0.028(4)
F146 0.050(4) 0.107(6) 0.110(6) -0.026(5) 0.027(4) 0.003(4)

loop_
_atom_type_symbol
_atom_type_scat_dispersion_real
_atom_type_scat_dispersion_imag
_atom_type_scat_Cromer_Mann_a1
_atom_type_scat_Cromer_Mann_b1
_atom_type_scat_Cromer_Mann_a2
_atom_type_scat_Cromer_Mann_b2
_atom_type_scat_Cromer_Mann_a3
_atom_type_scat_Cromer_Mann_b3
_atom_type_scat_Cromer_Mann_a4
_atom_type_scat_Cromer_Mann_b4
_atom_type_scat_Cromer_Mann_c
_atom_type_scat_source
C 0.0181 0.0091 2.3100 20.8439 1.0200 10.2075 1.5886 0.5687 0.8650 51.6512 0.2156 'International Tables Vol C 4.2.6.8 and 6.1.1.4'
H 0.0000 0.0000 0.4930 10.5109 0.3229 26.1257 0.1402 3.1424 0.0408 57.7998 0.0030 'International Tables Vol C 4.2.6.8 and 6.1.1.4'
Rh 0.0927 3.6045 19.2957 0.7515 14.3501 8.2176 4.7343 25.8749 1.2892 98.6062 5.3280 'International Tables Vol C 4.2.6.8 and 6.1.1.4'
P 0.2955 0.4335 6.4345 1.9067 4.1791 27.1570 1.7800 0.5260 1.4908 68.1645 1.1149 'International Tables Vol C 4.2.6.8 and 6.1.1.4'
Ga -1.2846 0.7763 15.2354 3.0669 6.7006 0.2412 4.3591 10.7805 2.9623 61.4135 1.7189 'International Tables Vol C 4.2.6.8 and 6.1.1.4'
B 0.0090 0.0039 2.0545 23.2185 1.3326 1.0210 1.0979 60.3498 0.7068 0.1403 -0.1932 'International Tables Vol C 4.2.6.8 and 6.1.1.4'
F 0.0727 0.0534 3.5392 10.2825 2.6412 4.2944 1.5170 0.2615 1.0243 26.1476 0.2776 'International Tables Vol C 4.2.6.8 and 6.1.1.4'
N 0.0311 0.0180 12.2126 0.0057 3.1322 9.8933 2.0125 28.9975 1.1663 0.5826 -11.5290 'International Tables Vol C 4.2.6.8 and 6.1.1.4'

loop_
_geom_angle_atom_site_label_1
_geom_angle_site_symmetry_1
_geom_angle_atom_site_label_2
_geom_angle_site_symmetry_2
_geom_angle_atom_site_label_3
_geom_angle_site_symmetry_3
_geom_angle
_geom_angle_publ_flag
Ga1 . Rh1 . P1 . 133.01(3) yes
Ga1 . Rh1 . P2 . 136.43(3) yes
P1 . Rh1 . P2 . 90.28(4) yes
Ga1 . Rh1 . H1 . 42.5(3) no
P1 . Rh1 . H1 . 90.5(3) no
P2 . Rh1 . H1 . 173.4(3) no
Ga1 . Rh1 . H2 . 42.8(3) no
P1 . Rh1 . H2 . 174.2(3) no
P2 . Rh1 . H2 . 94.4(3) no
H1 . Rh1 . H2 . 85.2(4) no
Rh1 . Ga1 . N1 . 132.77(12) yes
Rh1 . Ga1 . N2 . 128.40(10) yes
N1 . Ga1 . N2 . 98.80(15) yes
Rh1 . Ga1 . H1 . 50.6(3) no
N1 . Ga1 . H1 . 110.5(4) no
N2 . Ga1 . H1 . 117.1(4) no
Rh1 . Ga1 . H2 . 50.9(3) no
N1 . Ga1 . H2 . 117.9(4) no
N2 . Ga1 . H2 . 111.8(4) no
H1 . Ga1 . H2 . 101.5(5) no
Ga1 . N1 . C2 . 122.1(3) yes
Ga1 . N1 . C11 . 117.1(3) yes
C2 . N1 . C11 . 120.3(4) yes
Ga1 . N2 . C4 . 122.4(3) yes
Ga1 . N2 . C21 . 116.6(3) yes
C4 . N2 . C21 . 121.0(3) yes
C2 . C1 . H11 . 111.3 no
C2 . C1 . H12 . 110.1 no
H11 . C1 . H12 . 109.0 no
C2 . C1 . H13 . 109.7 no
H11 . C1 . H13 . 108.6 no
H12 . C1 . H13 . 108.1 no
C1 . C2 . N1 . 118.9(5) yes
C1 . C2 . C3 . 117.7(5) yes
N1 . C2 . C3 . 123.4(4) yes
C2 . C3 . C4 . 129.0(5) yes
C2 . C3 . H31 . 115.1 no
C4 . C3 . H31 . 115.9 no
C3 . C4 . N2 . 122.8(4) yes
C3 . C4 . C5 . 117.1(4) yes
N2 . C4 . C5 . 120.1(4) yes
C4 . C5 . H51 . 110.9 no
C4 . C5 . H52 . 110.0 no
H51 . C5 . H52 . 108.9 no
C4 . C5 . H53 . 108.9 no
H51 . C5 . H53 . 108.7 no
H52 . C5 . H53 . 109.5 no
N1 . C11 . C12 . 117.8(4) yes
N1 . C11 . C16 . 120.2(5) yes
C12 . C11 . C16 . 121.9(4) yes
C11 . C12 . C13 . 117.7(4) yes
C11 . C12 . C17 . 122.9(4) yes
C13 . C12 . C17 . 119.3(4) yes
C12 . C13 . C14 . 121.0(5) yes
C12 . C13 . H131 . 119.3 no
C14 . C13 . H131 . 119.6 no
C13 . C14 . C15 . 120.3(5) yes
C13 . C14 . H141 . 120.0 no
C15 . C14 . H141 . 119.7 no
C14 . C15 . C16 . 121.5(6) yes
C14 . C15 . H151 . 119.8 no
C16 . C15 . H151 . 118.7 no
C11 . C16 . C15 . 117.5(5) yes
C11 . C16 . C18 . 122.6(5) yes
C15 . C16 . C18 . 119.9(6) yes
C12 . C17 . C31 . 112.13(7) yes
C12 . C17 . C32 . 112.10(7) yes
C31 . C17 . C32 . 110.59(7) yes
C12 . C17 . H171 . 107.5 no
C31 . C17 . H171 . 107.4 no
C32 . C17 . H171 . 106.8 no
C12 . C17 . C41 . 112.13(7) yes
C12 . C17 . C42 . 112.10(7) yes
C41 . C17 . C42 . 110.58(7) yes
C12 . C17 . H172 . 107.2 no
C41 . C17 . H172 . 106.5 no
C42 . C17 . H172 . 108.0 no
C16 . C18 . C33 . 110.5(8) yes
C16 . C18 . C34 . 112.0(6) yes
C33 . C18 . C34 . 109.2(7) yes
C16 . C18 . H181 . 108.3 no
C33 . C18 . H181 . 109.6 no
C34 . C18 . H181 . 107.2 no
N2 . C21 . C22 . 119.2(3) yes
N2 . C21 . C26 . 118.7(3) yes
C22 . C21 . C26 . 122.0(4) yes
C21 . C22 . C23 . 117.3(4) yes
C21 . C22 . C27 . 123.0(3) yes
C23 . C22 . C27 . 119.7(4) yes
C22 . C23 . C24 . 121.6(4) yes
C22 . C23 . H231 . 119.4 no
C24 . C23 . H231 . 119.0 no
C23 . C24 . C25 . 120.0(4) yes
C23 . C24 . H241 . 120.4 no
C25 . C24 . H241 . 119.6 no
C24 . C25 . C26 . 121.4(4) yes
C24 . C25 . H251 . 119.5 no
C26 . C25 . H251 . 119.1 no
C21 . C26 . C25 . 117.7(4) yes
C21 . C26 . C28 . 122.3(4) yes
C25 . C26 . C28 . 119.9(4) yes
C22 . C27 . C35 . 110.7(4) yes
C22 . C27 . C36 . 112.2(4) yes
C35 . C27 . C36 . 109.9(4) yes
C22 . C27 . H271 . 107.7 no
C35 . C27 . H271 . 107.9 no
C36 . C27 . H271 . 108.3 no
C26 . C28 . C37 . 113.6(5) yes
C26 . C28 . C38 . 109.3(5) yes
C37 . C28 . C38 . 110.2(5) yes
C26 . C28 . H281 . 108.3 no
C37 . C28 . H281 . 108.1 no
C38 . C28 . H281 . 107.2 no
C17 . C31 . H311 . 109.9 no
C17 . C31 . H312 . 109.9 no
H311 . C31 . H312 . 108.7 no
C17 . C31 . H313 . 110.0 no
H311 . C31 . H313 . 109.0 no
H312 . C31 . H313 . 109.4 no
C17 . C32 . H321 . 109.3 no
C17 . C32 . H322 . 109.0 no
H321 . C32 . H322 . 109.8 no
C17 . C32 . H323 . 109.4 no
H321 . C32 . H323 . 109.9 no
H322 . C32 . H323 . 109.5 no
C18 . C33 . H331 . 109.2 no
C18 . C33 . H332 . 109.1 no
H331 . C33 . H332 . 109.6 no
C18 . C33 . H333 . 109.6 no
H331 . C33 . H333 . 110.0 no
H332 . C33 . H333 . 109.4 no
C18 . C34 . H341 . 109.1 no
C18 . C34 . H342 . 110.2 no
H341 . C34 . H342 . 109.0 no
C18 . C34 . H343 . 110.1 no
H341 . C34 . H343 . 109.0 no
H342 . C34 . H343 . 109.3 no
C27 . C35 . H351 . 110.6 no
C27 . C35 . H352 . 109.0 no
H351 . C35 . H352 . 109.1 no
C27 . C35 . H353 . 109.6 no
H351 . C35 . H353 . 109.6 no
H352 . C35 . H353 . 109.0 no
C27 . C36 . H361 . 108.8 no
C27 . C36 . H362 . 109.3 no
H361 . C36 . H362 . 108.9 no
C27 . C36 . H363 . 110.2 no
H361 . C36 . H363 . 109.4 no
H362 . C36 . H363 . 110.3 no
C28 . C37 . H371 . 109.4 no
C28 . C37 . H372 . 111.0 no
H371 . C37 . H372 . 108.7 no
C28 . C37 . H373 . 110.1 no
H371 . C37 . H373 . 108.7 no
H372 . C37 . H373 . 108.9 no
C28 . C38 . H381 . 108.6 no
C28 . C38 . H382 . 108.5 no
H381 . C38 . H382 . 110.6 no
C28 . C38 . H383 . 109.3 no
H381 . C38 . H383 . 109.6 no
H382 . C38 . H383 . 110.2 no
C17 . C41 . H411 . 110.0 no
C17 . C41 . H412 . 108.9 no
H411 . C41 . H412 . 109.0 no
C17 . C41 . H413 . 111.0 no
H411 . C41 . H413 . 109.0 no
H412 . C41 . H413 . 108.9 no
C17 . C42 . H421 . 109.4 no
C17 . C42 . H422 . 109.9 no
H421 . C42 . H422 . 110.0 no
C17 . C42 . H423 . 108.4 no
H421 . C42 . H423 . 109.8 no
H422 . C42 . H423 . 109.3 no
Rh1 . P1 . C51 . 116.15(15) yes
Rh1 . P1 . C61 . 113.06(14) yes
C51 . P1 . C61 . 100.0(2) yes
Rh1 . P1 . C71 . 116.45(14) yes
C51 . P1 . C71 . 104.2(2) yes
C61 . P1 . C71 . 105.17(19) yes
Rh1 . P2 . C53 . 116.59(15) yes
Rh1 . P2 . C81 . 116.88(15) yes
C53 . P2 . C81 . 101.9(2) yes
Rh1 . P2 . C91 . 111.19(14) yes
C53 . P2 . C91 . 104.4(2) yes
C81 . P2 . C91 . 104.41(19) yes
P1 . C51 . C52 . 115.4(3) yes
P1 . C51 . H511 . 108.6 no
C52 . C51 . H511 . 108.4 no
P1 . C51 . H512 . 107.2 no
C52 . C51 . H512 . 107.9 no
H511 . C51 . H512 . 109.2 no
C51 . C52 . C53 . 114.0(4) yes
C51 . C52 . H521 . 108.2 no
C53 . C52 . H521 . 108.5 no
C51 . C52 . H522 . 109.1 no
C53 . C52 . H522 . 109.3 no
H521 . C52 . H522 . 107.7 no
C52 . C53 . P2 . 114.6(3) yes
C52 . C53 . H531 . 108.9 no
P2 . C53 . H531 . 108.3 no
C52 . C53 . H532 . 108.6 no
P2 . C53 . H532 . 107.1 no
H531 . C53 . H532 . 109.3 no
P1 . C61 . C62 . 122.4(3) yes
P1 . C61 . C66 . 118.0(3) yes
C62 . C61 . C66 . 119.5(4) yes
C61 . C62 . C63 . 119.8(4) yes
C61 . C62 . H621 . 119.4 no
C63 . C62 . H621 . 120.8 no
C62 . C63 . C64 . 120.4(5) yes
C62 . C63 . H631 . 119.4 no
C64 . C63 . H631 . 120.1 no
C63 . C64 . C65 . 120.2(4) yes
C63 . C64 . H641 . 119.6 no
C65 . C64 . H641 . 120.2 no
C64 . C65 . C66 . 119.8(5) yes
C64 . C65 . H651 . 120.4 no
C66 . C65 . H651 . 119.8 no
C61 . C66 . C65 . 120.1(5) yes
C61 . C66 . H661 . 119.7 no
C65 . C66 . H661 . 120.2 no
P1 . C71 . C72 . 118.4(3) yes
P1 . C71 . C76 . 123.1(4) yes
C72 . C71 . C76 . 118.5(4) yes
C71 . C72 . C73 . 121.3(5) yes
C71 . C72 . H721 . 119.4 no
C73 . C72 . H721 . 119.3 no
C72 . C73 . C74 . 120.0(6) yes
C72 . C73 . H731 . 119.7 no
C74 . C73 . H731 . 120.3 no
C73 . C74 . C75 . 119.4(5) yes
C73 . C74 . H741 . 119.9 no
C75 . C74 . H741 . 120.7 no
C74 . C75 . C76 . 120.4(6) yes
C74 . C75 . H751 . 119.6 no
C76 . C75 . H751 . 120.0 no
C75 . C76 . C71 . 120.5(5) yes
C75 . C76 . H761 . 120.5 no
C71 . C76 . H761 . 119.0 no
P2 . C81 . C82 . 119.5(3) yes
P2 . C81 . C86 . 121.5(3) yes
C82 . C81 . C86 . 119.0(4) yes
C81 . C82 . C83 . 120.4(5) yes
C81 . C82 . H821 . 119.5 no
C83 . C82 . H821 . 120.1 no
C82 . C83 . C84 . 120.1(5) yes
C82 . C83 . H831 . 120.2 no
C84 . C83 . H831 . 119.8 no
C83 . C84 . C85 . 119.7(5) yes
C83 . C84 . H841 . 120.3 no
C85 . C84 . H841 . 119.9 no
C84 . C85 . C86 . 120.6(5) yes
C84 . C85 . H851 . 120.0 no
C86 . C85 . H851 . 119.4 no
C81 . C86 . C85 . 120.1(4) yes
C81 . C86 . H861 . 120.0 no
C85 . C86 . H861 . 119.9 no
P2 . C91 . C92 . 123.0(3) yes
P2 . C91 . C96 . 118.7(3) yes
C92 . C91 . C96 . 118.3(4) yes
C91 . C92 . C93 . 120.4(4) yes
C91 . C92 . H921 . 120.1 no
C93 . C92 . H921 . 119.5 no
C92 . C93 . C94 . 120.2(4) yes
C92 . C93 . H931 . 120.1 no
C94 . C93 . H931 . 119.6 no
C93 . C94 . C95 . 119.9(4) yes
C93 . C94 . H941 . 120.2 no
C95 . C94 . H941 . 119.9 no
C94 . C95 . C96 . 120.0(5) yes
C94 . C95 . H951 . 120.1 no
C96 . C95 . H951 . 119.8 no
C91 . C96 . C95 . 121.1(5) yes
C91 . C96 . H961 . 120.0 no
C95 . C96 . H961 . 118.9 no
C111 . B1 . C121 . 110.7(3) yes
C111 . B1 . C131 . 106.0(3) yes
C121 . B1 . C131 . 110.9(3) yes
C111 . B1 . C141 . 113.0(3) yes
C121 . B1 . C141 . 102.8(3) yes
C131 . B1 . C141 . 113.5(3) yes
B1 . C111 . C112 . 124.5(3) yes
B1 . C111 . C116 . 120.2(3) yes
C112 . C111 . C116 . 115.3(4) yes
C111 . C112 . C113 . 122.5(4) yes
C111 . C112 . H1121 . 118.4 no
C113 . C112 . H1121 . 119.1 no
C112 . C113 . C114 . 121.2(4) yes
C112 . C113 . C117 . 118.7(4) yes
C114 . C113 . C117 . 120.1(4) yes
C113 . C114 . C115 . 117.3(4) yes
C113 . C114 . H1141 . 121.4 no
C115 . C114 . H1141 . 121.3 no
C114 . C115 . C116 . 120.8(3) yes
C114 . C115 . C118 . 119.3(3) yes
C116 . C115 . C118 . 119.9(3) yes
C111 . C116 . C115 . 122.9(4) yes
C111 . C116 . H1161 . 118.5 no
C115 . C116 . H1161 . 118.6 no
C113 . C117 . F11 . 112.6(4) yes
C113 . C117 . F12 . 111.9(4) yes
F11 . C117 . F12 . 105.4(4) yes
C113 . C117 . F13 . 113.8(4) yes
F11 . C117 . F13 . 105.8(4) yes
F12 . C117 . F13 . 106.7(4) yes
C115 . C118 . F14 . 112.91(5) yes
C115 . C118 . F15 . 112.75(5) yes
F14 . C118 . F15 . 105.96(6) yes
C115 . C118 . F16 . 112.87(5) yes
F14 . C118 . F16 . 105.94(6) yes
F15 . C118 . F16 . 105.79(6) yes
C115 . C118 . F114 . 112.74(5) yes
C115 . C118 . F115 . 112.84(5) yes
F114 . C118 . F115 . 105.88(6) yes
C115 . C118 . F116 . 112.90(5) yes
F114 . C118 . F116 . 105.89(6) yes
F115 . C118 . F116 . 105.97(6) yes
B1 . C121 . C122 . 121.5(3) yes
B1 . C121 . C126 . 122.3(3) yes
C122 . C121 . C126 . 115.7(3) yes
C121 . C122 . C123 . 122.2(3) yes
C121 . C122 . H1221 . 118.7 no
C123 . C122 . H1221 . 119.1 no
C122 . C123 . C124 . 120.8(3) yes
C122 . C123 . C127 . 118.6(2) yes
C124 . C123 . C127 . 120.6(2) yes
C123 . C124 . C125 . 117.9(3) yes
C123 . C124 . H1241 . 121.6 no
C125 . C124 . H1241 . 120.5 no
C124 . C125 . C126 . 121.1(3) yes
C124 . C125 . C128 . 118.5(3) yes
C126 . C125 . C128 . 120.4(3) yes
C121 . C126 . C125 . 122.3(3) yes
C121 . C126 . H1261 . 118.7 no
C125 . C126 . H1261 . 119.0 no
C123 . C127 . F21 . 112.80(5) yes
C123 . C127 . F22 . 112.81(5) yes
F21 . C127 . F22 . 105.90(6) yes
C123 . C127 . F23 . 112.86(5) yes
F21 . C127 . F23 . 105.93(6) yes
F22 . C127 . F23 . 105.92(6) yes
C123 . C127 . F121 . 112.82(5) yes
C123 . C127 . F122 . 112.85(5) yes
F121 . C127 . F122 . 105.93(6) yes
C123 . C127 . F123 . 112.83(5) yes
F121 . C127 . F123 . 105.89(6) yes
F122 . C127 . F123 . 105.91(6) yes
C125 . C128 . F24 . 112.83(5) yes
C125 . C128 . F25 . 112.85(5) yes
F24 . C128 . F25 . 105.94(6) yes
C125 . C128 . F26 . 112.80(5) yes
F24 . C128 . F26 . 105.91(6) yes
F25 . C128 . F26 . 105.89(6) yes
C125 . C128 . F124 . 112.80(5) yes
C125 . C128 . F125 . 112.83(5) yes
F124 . C128 . F125 . 105.89(6) yes
C125 . C128 . F126 . 112.86(5) yes
F124 . C128 . F126 . 105.92(6) yes
F125 . C128 . F126 . 105.94(6) yes
B1 . C131 . C132 . 121.8(3) yes
B1 . C131 . C136 . 122.6(3) yes
C132 . C131 . C136 . 115.5(3) yes
C131 . C132 . C133 . 122.3(3) yes
C131 . C132 . H1321 . 119.2 no
C133 . C132 . H1321 . 118.5 no
C132 . C133 . C134 . 120.9(3) yes
C132 . C133 . C137 . 118.2(3) yes
C134 . C133 . C137 . 120.9(3) yes
C133 . C134 . C135 . 118.2(3) yes
C133 . C134 . H1341 . 120.9 no
C135 . C134 . H1341 . 120.9 no
C134 . C135 . C136 . 120.8(3) yes
C134 . C135 . C138 . 120.3(3) yes
C136 . C135 . C138 . 118.9(3) yes
C131 . C136 . C135 . 122.2(4) yes
C131 . C136 . H1361 . 119.5 no
C135 . C136 . H1361 . 118.3 no
C133 . C137 . F31 . 112.80(5) yes
C133 . C137 . F32 . 112.84(5) yes
F31 . C137 . F32 . 105.89(6) yes
C133 . C137 . F33 . 112.84(5) yes
F31 . C137 . F33 . 105.90(6) yes
F32 . C137 . F33 . 105.96(6) yes
C133 . C137 . F131 . 112.86(5) yes
C133 . C137 . F132 . 112.82(5) yes
F131 . C137 . F132 . 105.93(6) yes
C133 . C137 . F133 . 112.81(5) yes
F131 . C137 . F133 . 105.93(6) yes
F132 . C137 . F133 . 105.88(6) yes
C135 . C138 . F34 . 112.84(5) yes
C135 . C138 . F35 . 112.87(5) yes
F34 . C138 . F35 . 105.94(6) yes
C135 . C138 . F36 . 112.82(5) yes
F34 . C138 . F36 . 105.90(6) yes
F35 . C138 . F36 . 105.85(6) yes
C135 . C138 . F134 . 112.79(5) yes
C135 . C138 . F135 . 112.85(5) yes
F134 . C138 . F135 . 105.91(6) yes
C135 . C138 . F136 . 112.86(5) yes
F134 . C138 . F136 . 105.89(6) yes
F135 . C138 . F136 . 105.93(6) yes
B1 . C141 . C142 . 123.8(3) yes
B1 . C141 . C146 . 120.0(3) yes
C142 . C141 . C146 . 115.3(4) yes
C141 . C142 . C143 . 122.2(4) yes
C141 . C142 . H1421 . 118.6 no
C143 . C142 . H1421 . 119.1 no
C142 . C143 . C144 . 120.8(3) yes
C142 . C143 . C147 . 120.4(3) yes
C144 . C143 . C147 . 118.8(3) yes
C143 . C144 . C145 . 118.2(4) yes
C143 . C144 . H1441 . 120.3 no
C145 . C144 . H1441 . 121.5 no
C144 . C145 . C146 . 121.1(3) yes
C144 . C145 . C148 . 118.7(3) yes
C146 . C145 . C148 . 120.2(3) yes
C141 . C146 . C145 . 122.3(4) yes
C141 . C146 . H1461 . 118.7 no
C145 . C146 . H1461 . 119.0 no
C143 . C147 . F41 . 112.81(5) yes
C143 . C147 . F42 . 112.83(5) yes
F41 . C147 . F42 . 105.89(6) yes
C143 . C147 . F43 . 112.86(5) yes
F41 . C147 . F43 . 105.93(6) yes
F42 . C147 . F43 . 105.91(6) yes
C143 . C147 . F141 . 112.82(5) yes
C143 . C147 . F142 . 112.87(5) yes
F141 . C147 . F142 . 105.92(6) yes
C143 . C147 . F143 . 112.82(5) yes
F141 . C147 . F143 . 105.90(6) yes
F142 . C147 . F143 . 105.91(6) yes
C145 . C148 . F44 . 112.88(5) yes
C145 . C148 . F45 . 112.84(5) yes
F44 . C148 . F45 . 106.04(6) yes
C145 . C148 . F46 . 112.78(5) yes
F44 . C148 . F46 . 105.91(6) yes
F45 . C148 . F46 . 105.78(6) yes
C145 . C148 . F144 . 112.86(5) yes
C145 . C148 . F145 . 112.76(5) yes
F144 . C148 . F145 . 105.84(6) yes
C145 . C148 . F146 . 112.91(5) yes
F144 . C148 . F146 . 105.95(6) yes
F145 . C148 . F146 . 105.91(6) yes
Ga1 . H1 . Rh1 . 86.8(4) no
Ga1 . H2 . Rh1 . 86.3(4) no

loop_
_geom_bond_atom_site_label_1
_geom_bond_site_symmetry_1
_geom_bond_atom_site_label_2
_geom_bond_site_symmetry_2
_geom_bond_distance
_geom_bond_publ_flag
Rh1 . Ga1 . 2.5380(7) yes
Rh1 . P1 . 2.2436(10) yes
Rh1 . P2 . 2.2493(11) yes
Rh1 . H1 . 1.965(10) no
Rh1 . H2 . 1.975(10) no
Ga1 . N1 . 1.893(4) yes
Ga1 . N2 . 1.904(3) yes
Ga1 . H1 . 1.718(10) no
Ga1 . H2 . 1.728(10) no
N1 . C2 . 1.334(7) yes
N1 . C11 . 1.456(5) yes
N2 . C4 . 1.330(6) yes
N2 . C21 . 1.454(5) yes
C1 . C2 . 1.507(7) yes
C1 . H11 . 0.958 no
C1 . H12 . 0.961 no
C1 . H13 . 0.951 no
C2 . C3 . 1.395(7) yes
C3 . C4 . 1.402(6) yes
C3 . H31 . 0.932 no
C4 . C5 . 1.499(6) yes
C5 . H51 . 0.958 no
C5 . H52 . 0.951 no
C5 . H53 . 0.948 no
C11 . C12 . 1.400(7) yes
C11 . C16 . 1.401(7) yes
C12 . C13 . 1.393(6) yes
C12 . C17 . 1.519(4) yes
C13 . C14 . 1.378(8) yes
C13 . H131 . 0.940 no
C14 . C15 . 1.366(9) yes
C14 . H141 . 0.930 no
C15 . C16 . 1.393(8) yes
C15 . H151 . 0.932 no
C16 . C18 . 1.513(9) yes
C17 . C31 . 1.530(7) yes
C17 . C32 . 1.526(7) yes
C17 . H171 . 0.980 no
C17 . C41 . 1.530(7) yes
C17 . C42 . 1.525(7) yes
C17 . H172 . 0.979 no
C18 . C33 . 1.539(13) yes
C18 . C34 . 1.532(12) yes
C18 . H181 . 0.978 no
C21 . C22 . 1.407(5) yes
C21 . C26 . 1.400(6) yes
C22 . C23 . 1.395(6) yes
C22 . C27 . 1.525(6) yes
C23 . C24 . 1.373(7) yes
C23 . H231 . 0.938 no
C24 . C25 . 1.378(7) yes
C24 . H241 . 0.936 no
C25 . C26 . 1.391(6) yes
C25 . H251 . 0.929 no
C26 . C28 . 1.519(7) yes
C27 . C35 . 1.518(6) yes
C27 . C36 . 1.534(6) yes
C27 . H271 . 0.983 no
C28 . C37 . 1.524(9) yes
C28 . C38 . 1.521(10) yes
C28 . H281 . 0.979 no
C31 . H311 . 0.959 no
C31 . H312 . 0.962 no
C31 . H313 . 0.962 no
C32 . H321 . 0.964 no
C32 . H322 . 0.964 no
C32 . H323 . 0.963 no
C33 . H331 . 0.963 no
C33 . H332 . 0.961 no
C33 . H333 . 0.959 no
C34 . H341 . 0.959 no
C34 . H342 . 0.950 no
C34 . H343 . 0.967 no
C35 . H351 . 0.966 no
C35 . H352 . 0.964 no
C35 . H353 . 0.967 no
C36 . H361 . 0.960 no
C36 . H362 . 0.971 no
C36 . H363 . 0.963 no
C37 . H371 . 0.958 no
C37 . H372 . 0.964 no
C37 . H373 . 0.963 no
C38 . H381 . 0.947 no
C38 . H382 . 0.958 no
C38 . H383 . 0.949 no
C41 . H411 . 0.958 no
C41 . H412 . 0.957 no
C41 . H413 . 0.962 no
C42 . H421 . 0.963 no
C42 . H422 . 0.962 no
C42 . H423 . 0.961 no
P1 . C51 . 1.827(5) yes
P1 . C61 . 1.828(4) yes
P1 . C71 . 1.827(4) yes
P2 . C53 . 1.829(5) yes
P2 . C81 . 1.829(4) yes
P2 . C91 . 1.819(4) yes
C51 . C52 . 1.522(6) yes
C51 . H511 . 0.969 no
C51 . H512 . 0.970 no
C52 . C53 . 1.532(7) yes
C52 . H521 . 0.964 no
C52 . H522 . 0.965 no
C53 . H531 . 0.966 no
C53 . H532 . 0.965 no
C61 . C62 . 1.380(6) yes
C61 . C66 . 1.395(6) yes
C62 . C63 . 1.397(6) yes
C62 . H621 . 0.931 no
C63 . C64 . 1.371(8) yes
C63 . H631 . 0.936 no
C64 . C65 . 1.379(8) yes
C64 . H641 . 0.933 no
C65 . C66 . 1.392(7) yes
C65 . H651 . 0.930 no
C66 . H661 . 0.936 no
C71 . C72 . 1.374(6) yes
C71 . C76 . 1.380(7) yes
C72 . C73 . 1.383(7) yes
C72 . H721 . 0.931 no
C73 . C74 . 1.375(9) yes
C73 . H731 . 0.926 no
C74 . C75 . 1.371(10) yes
C74 . H741 . 0.931 no
C75 . C76 . 1.390(8) yes
C75 . H751 . 0.934 no
C76 . H761 . 0.923 no
C81 . C82 . 1.391(6) yes
C81 . C86 . 1.388(6) yes
C82 . C83 . 1.395(7) yes
C82 . H821 . 0.936 no
C83 . C84 . 1.375(8) yes
C83 . H831 . 0.933 no
C84 . C85 . 1.382(7) yes
C84 . H841 . 0.935 no
C85 . C86 . 1.387(6) yes
C85 . H851 . 0.935 no
C86 . H861 . 0.931 no
C91 . C92 . 1.391(6) yes
C91 . C96 . 1.392(6) yes
C92 . C93 . 1.390(7) yes
C92 . H921 . 0.936 no
C93 . C94 . 1.378(8) yes
C93 . H931 . 0.931 no
C94 . C95 . 1.378(7) yes
C94 . H941 . 0.927 no
C95 . C96 . 1.379(6) yes
C95 . H951 . 0.926 no
C96 . H961 . 0.933 no
B1 . C111 . 1.637(6) yes
B1 . C121 . 1.642(5) yes
B1 . C131 . 1.638(5) yes
B1 . C141 . 1.643(6) yes
C111 . C112 . 1.394(5) yes
C111 . C116 . 1.405(5) yes
C112 . C113 . 1.391(6) yes
C112 . H1121 . 0.930 no
C113 . C114 . 1.383(6) yes
C113 . C117 . 1.492(6) yes
C114 . C115 . 1.403(6) yes
C114 . H1141 . 0.930 no
C115 . C116 . 1.376(6) yes
C115 . C118 . 1.497(3) yes
C116 . H1161 . 0.940 no
C117 . F11 . 1.339(5) yes
C117 . F12 . 1.340(5) yes
C117 . F13 . 1.331(6) yes
C118 . F14 . 1.322(5) yes
C118 . F15 . 1.317(4) yes
C118 . F16 . 1.324(4) yes
C118 . F114 . 1.334(5) yes
C118 . F115 . 1.313(5) yes
C118 . F116 . 1.322(5) yes
C121 . C122 . 1.397(5) yes
C121 . C126 . 1.401(5) yes
C122 . C123 . 1.395(5) yes
C122 . H1221 . 0.926 no
C123 . C124 . 1.382(5) yes
C123 . C127 . 1.491(3) yes
C124 . C125 . 1.389(5) yes
C124 . H1241 . 0.933 no
C125 . C126 . 1.382(5) yes
C125 . C128 . 1.490(3) yes
C126 . H1261 . 0.940 no
C127 . F21 . 1.331(5) yes
C127 . F22 . 1.328(4) yes
C127 . F23 . 1.336(4) yes
C127 . F121 . 1.330(5) yes
C127 . F122 . 1.330(5) yes
C127 . F123 . 1.334(5) yes
C128 . F24 . 1.331(5) yes
C128 . F25 . 1.332(5) yes
C128 . F26 . 1.341(5) yes
C128 . F124 . 1.336(5) yes
C128 . F125 . 1.340(5) yes
C128 . F126 . 1.335(5) yes
C131 . C132 . 1.397(5) yes
C131 . C136 . 1.402(5) yes
C132 . C133 . 1.395(5) yes
C132 . H1321 . 0.937 no
C133 . C134 . 1.377(6) yes
C133 . C137 . 1.494(3) yes
C134 . C135 . 1.387(6) yes
C134 . H1341 . 0.925 no
C135 . C136 . 1.391(5) yes
C135 . C138 . 1.498(3) yes
C136 . H1361 . 0.936 no
C137 . F31 . 1.344(5) yes
C137 . F32 . 1.324(5) yes
C137 . F33 . 1.338(5) yes
C137 . F131 . 1.328(5) yes
C137 . F132 . 1.332(5) yes
C137 . F133 . 1.340(5) yes
C138 . F34 . 1.309(4) yes
C138 . F35 . 1.320(4) yes
C138 . F36 . 1.331(4) yes
C138 . F134 . 1.330(6) yes
C138 . F135 . 1.322(6) yes
C138 . F136 . 1.320(6) yes
C141 . C142 . 1.397(6) yes
C141 . C146 . 1.401(5) yes
C142 . C143 . 1.400(6) yes
C142 . H1421 . 0.923 no
C143 . C144 . 1.381(6) yes
C143 . C147 . 1.493(3) yes
C144 . C145 . 1.372(6) yes
C144 . H1441 . 0.925 no
C145 . C146 . 1.394(5) yes
C145 . C148 . 1.496(3) yes
C146 . H1461 . 0.933 no
C147 . F41 . 1.322(5) yes
C147 . F42 . 1.336(5) yes
C147 . F43 . 1.325(5) yes
C147 . F141 . 1.318(5) yes
C147 . F142 . 1.326(5) yes
C147 . F143 . 1.325(5) yes
C148 . F44 . 1.296(4) yes
C148 . F45 . 1.312(4) yes
C148 . F46 . 1.335(4) yes
C148 . F144 . 1.319(5) yes
C148 . F145 . 1.360(5) yes
C148 . F146 . 1.305(6) yes
